data_4025795
loop_
_publ_author_name
'Mathias Schelwies'
'Andreas Farwick'
'Frank Rominger'
'G\"unter Helmchen'

_publ_section_title
;
 Platinum(II) Chloride-Catalyzed Stereoselective Domino Enyne
 Isomerization/Diels-Alder Reaction
;
_journal_name_full 'Journal of Organic Chemistry'
_journal_page_first 7917
_journal_page_last 7919
_journal_paper_doi 10.1021/jo1014068
_journal_volume 75
_journal_year 2010
_chemical_absolute_configuration syn
_chemical_formula_sum 'C27 H25 N O6'
_chemical_formula_weight 459.48
_chemical_name_systematic
; 
 ? 
;
_space_group_IT_number 4
_symmetry_cell_setting monoclinic
_symmetry_space_group_name_Hall 'P 2yb'
_symmetry_space_group_name_H-M 'P 1 21 1'
_atom_sites_solution_hydrogens geom
_atom_sites_solution_primary direct
_atom_sites_solution_secondary difmap
_audit_creation_method SHELXL-97
_cell_angle_alpha 90.00
_cell_angle_beta 90.820(5)
_cell_angle_gamma 90.00
_cell_formula_units_Z 4
_cell_length_a 15.523(3)
_cell_length_b 7.8698(14)
_cell_length_c 19.165(4)
_cell_measurement_reflns_used 1741
_cell_measurement_temperature 200(2)
_cell_measurement_theta_max 24.96
_cell_measurement_theta_min 2.48
_cell_volume 2341.0(8)
_computing_cell_refinement 'Bruker SMART'
_computing_data_collection 'Bruker SMART'
_computing_data_reduction 'Bruker SAINT'
_computing_molecular_graphics 'Bruker SHELXTL'
_computing_publication_material 'Bruker SHELXTL'
_computing_structure_refinement 'SHELXL-97 (Sheldrick, 2008)'
_computing_structure_solution 'SHELXS-97 (Sheldrick, 2008)'
_diffrn_ambient_temperature 200(2)
_diffrn_measured_fraction_theta_full 0.995
_diffrn_measured_fraction_theta_max 0.995
_diffrn_measurement_device_type 'CCD area detector'
_diffrn_measurement_method 'omega scans'
_diffrn_radiation_monochromator graphite
_diffrn_radiation_source 'fine-focus sealed tube'
_diffrn_radiation_type MoK\a
_diffrn_radiation_wavelength 0.71073
_diffrn_reflns_av_R_equivalents 0.0692
_diffrn_reflns_av_sigmaI/netI 0.0955
_diffrn_reflns_limit_h_max 16
_diffrn_reflns_limit_h_min -16
_diffrn_reflns_limit_k_max 8
_diffrn_reflns_limit_k_min -8
_diffrn_reflns_limit_l_max 20
_diffrn_reflns_limit_l_min -20
_diffrn_reflns_number 15435
_diffrn_reflns_theta_full 22.78
_diffrn_reflns_theta_max 22.78
_diffrn_reflns_theta_min 1.06
_exptl_absorpt_coefficient_mu 0.092
_exptl_absorpt_correction_T_max 0.9963
_exptl_absorpt_correction_T_min 0.9614
_exptl_absorpt_correction_type multi-scan
_exptl_absorpt_process_details
;
Sheldrick, G. M. (2008). <i>SADABS</i>. University of G\"ottingen, Germany.
;
_exptl_crystal_colour colorless
_exptl_crystal_density_diffrn 1.304
_exptl_crystal_density_method 'not measured'
_exptl_crystal_description polyhedron
_exptl_crystal_F_000 968
_exptl_crystal_size_max 0.43
_exptl_crystal_size_mid 0.07
_exptl_crystal_size_min 0.04
_refine_diff_density_max 0.191
_refine_diff_density_min -0.186
_refine_diff_density_rms 0.044
_refine_ls_abs_structure_details 'Flack H D (1983), Acta Cryst. A39, 876-881'
_refine_ls_abs_structure_Flack -1.4(15)
_refine_ls_extinction_method none
_refine_ls_goodness_of_fit_ref 1.115
_refine_ls_hydrogen_treatment constr
_refine_ls_matrix_type full
_refine_ls_number_parameters 617
_refine_ls_number_reflns 6296
_refine_ls_number_restraints 1
_refine_ls_restrained_S_all 1.115
_refine_ls_R_factor_all 0.1000
_refine_ls_R_factor_gt 0.0689
_refine_ls_shift/su_max 0.001
_refine_ls_shift/su_mean 0.000
_refine_ls_structure_factor_coef Fsqd
_refine_ls_weighting_details 'calc w=1/[\s^2^(Fo^2^)+(0.0263P)^2^+0.7362P] where P=(Fo^2^+2Fc^2^)/3'
_refine_ls_weighting_scheme calc
_refine_ls_wR_factor_gt 0.1069
_refine_ls_wR_factor_ref 0.1175
_reflns_number_gt 4691
_reflns_number_total 6296
_reflns_threshold_expression >2sigma(I)
_cod_data_source_file jo1014068_si_001.cif
_cod_data_source_block msh4
_cod_depositor_comments
;
The following automatic conversions were performed:

'_symmetry_cell_setting' value 'Monoclinic' changed to 'monoclinic'
according to the built-in table from CIF Core dictionary named
'cif_core.dic' version 2.4.1 from 2010-06-29.

Automatic conversion script
Id: cif_fix_values 1646 2011-03-28 12:23:43Z adriana 
;
_cod_original_cell_volume 2341.0(7)
_cod_database_code 4025795

loop_
_symmetry_equiv_pos_as_xyz
'x, y, z'
'-x, y+1/2, -z'

loop_
_atom_site_label
_atom_site_type_symbol
_atom_site_fract_x
_atom_site_fract_y
_atom_site_fract_z
_atom_site_U_iso_or_equiv
_atom_site_adp_type
_atom_site_occupancy
_atom_site_symmetry_multiplicity
_atom_site_calc_flag
_atom_site_refinement_flags
_atom_site_disorder_assembly
_atom_site_disorder_group
C1_1 C 0.7974(3) 0.7641(7) 0.3419(3) 0.0286(14) Uani 1 1 d . . .
C2_1 C 0.7629(3) 0.8376(7) 0.4121(3) 0.0282(14) Uani 1 1 d . . .
H2_1 H 0.7199 0.7540 0.4298 0.034 Uiso 1 1 calc R . .
C3_1 C 0.7119(3) 0.9970(7) 0.3900(2) 0.0254(13) Uani 1 1 d . . .
H3_1 H 0.7522 1.0960 0.3926 0.030 Uiso 1 1 calc R . .
C4_1 C 0.6874(3) 0.9706(7) 0.3138(2) 0.0271(14) Uani 1 1 d . . .
C5_1 C 0.7264(4) 0.8071(7) 0.2883(3) 0.0347(15) Uani 1 1 d . . .
H5A_1 H 0.7510 0.8222 0.2413 0.042 Uiso 1 1 calc R . .
H5B_1 H 0.6826 0.7158 0.2861 0.042 Uiso 1 1 calc R . .
C7_1 C 0.8116(3) 0.5718(8) 0.3459(3) 0.0303(14) Uani 1 1 d . . .
O7_1 O 0.7939(3) 0.4817(5) 0.3940(2) 0.0470(12) Uani 1 1 d . . .
O8_1 O 0.8413(2) 0.5170(5) 0.2849(2) 0.0360(10) Uani 1 1 d . . .
C8_1 C 0.8572(4) 0.3352(7) 0.2797(3) 0.0415(16) Uani 1 1 d . . .
H8A_1 H 0.8856 0.2952 0.3226 0.062 Uiso 1 1 calc R . .
H8B_1 H 0.8944 0.3127 0.2398 0.062 Uiso 1 1 calc R . .
H8C_1 H 0.8024 0.2754 0.2731 0.062 Uiso 1 1 calc R . .
C9_1 C 0.8832(4) 0.8474(8) 0.3236(3) 0.0308(14) Uani 1 1 d . . .
O9_1 O 0.8892(2) 0.9736(5) 0.2882(2) 0.0392(11) Uani 1 1 d . . .
O10_1 O 0.9497(2) 0.7684(5) 0.35377(18) 0.0344(10) Uani 1 1 d . . .
C10_1 C 1.0332(3) 0.8487(8) 0.3480(3) 0.0487(18) Uani 1 1 d . . .
H10A_1 H 1.0352 0.9139 0.3045 0.073 Uiso 1 1 calc R . .
H10B_1 H 1.0782 0.7615 0.3479 0.073 Uiso 1 1 calc R . .
H10C_1 H 1.0426 0.9253 0.3877 0.073 Uiso 1 1 calc R . .
C11_1 C 0.8281(3) 0.8658(7) 0.4710(3) 0.0249(13) Uani 1 1 d . . .
C12_1 C 0.8853(3) 1.0024(8) 0.4703(3) 0.0317(15) Uani 1 1 d . . .
H12_1 H 0.8828 1.0813 0.4328 0.038 Uiso 1 1 calc R . .
C13_1 C 0.9456(4) 1.0250(9) 0.5234(3) 0.0456(17) Uani 1 1 d . . .
H13_1 H 0.9850 1.1174 0.5218 0.055 Uiso 1 1 calc R . .
C14_1 C 0.9482(4) 0.9118(9) 0.5788(3) 0.0511(19) Uani 1 1 d . . .
H14_1 H 0.9891 0.9272 0.6156 0.061 Uiso 1 1 calc R . .
C15_1 C 0.8918(5) 0.7773(9) 0.5806(3) 0.057(2) Uani 1 1 d . . .
H15_1 H 0.8933 0.6999 0.6187 0.068 Uiso 1 1 calc R . .
C16_1 C 0.8323(4) 0.7552(8) 0.5262(3) 0.0402(16) Uani 1 1 d . . .
H16_1 H 0.7939 0.6614 0.5274 0.048 Uiso 1 1 calc R . .
C17_1 C 0.6417(4) 1.0861(7) 0.2812(3) 0.0338(14) Uani 1 1 d . . .
H17_1 H 0.6274 1.0753 0.2330 0.041 Uiso 1 1 calc R . .
C18_1 C 0.6122(4) 1.2377(7) 0.3231(3) 0.0380(16) Uani 1 1 d . . .
H18A_1 H 0.5668 1.2994 0.2965 0.046 Uiso 1 1 calc R . .
H18B_1 H 0.6613 1.3162 0.3307 0.046 Uiso 1 1 calc R . .
C19_1 C 0.5765(3) 1.1824(7) 0.3943(3) 0.0308(14) Uani 1 1 d . . .
H19_1 H 0.5712 1.2838 0.4255 0.037 Uiso 1 1 calc R . .
C20_1 C 0.6303(3) 1.0444(7) 0.4314(3) 0.0326(15) Uani 1 1 d . . .
H20_1 H 0.6484 1.0875 0.4784 0.039 Uiso 1 1 calc R . .
O21_1 O 0.5811(2) 0.7654(6) 0.4691(2) 0.0472(12) Uani 1 1 d . . .
C21_1 C 0.5683(4) 0.8997(9) 0.4409(3) 0.0379(16) Uani 1 1 d . . .
N22_1 N 0.4892(3) 0.9412(6) 0.4108(2) 0.0295(12) Uani 1 1 d . . .
O23_1 O 0.4287(2) 1.1663(5) 0.35117(19) 0.0388(10) Uani 1 1 d . . .
C23_1 C 0.4883(4) 1.1033(7) 0.3823(3) 0.0312(15) Uani 1 1 d . . .
C31_1 C 0.4145(3) 0.8314(7) 0.4083(3) 0.0301(14) Uani 1 1 d . . .
C32_1 C 0.4206(4) 0.6730(8) 0.3799(3) 0.0349(15) Uani 1 1 d . . .
H32_1 H 0.4742 0.6317 0.3636 0.042 Uiso 1 1 calc R . .
C33_1 C 0.3462(4) 0.5723(8) 0.3753(3) 0.0399(16) Uani 1 1 d . . .
H33_1 H 0.3492 0.4621 0.3552 0.048 Uiso 1 1 calc R . .
C34_1 C 0.2698(4) 0.6309(8) 0.3993(3) 0.0443(17) Uani 1 1 d . . .
H34_1 H 0.2195 0.5624 0.3957 0.053 Uiso 1 1 calc R . .
C35_1 C 0.2657(4) 0.7909(9) 0.4289(3) 0.0485(18) Uani 1 1 d . . .
H35_1 H 0.2123 0.8314 0.4461 0.058 Uiso 1 1 calc R . .
C36_1 C 0.3384(3) 0.8930(8) 0.4339(3) 0.0405(16) Uani 1 1 d . . .
H36_1 H 0.3356 1.0027 0.4544 0.049 Uiso 1 1 calc R . .
C1_2 C 0.2076(3) 0.6135(7) 0.1449(3) 0.0263(14) Uani 1 1 d . . .
C2_2 C 0.2408(3) 0.6848(6) 0.0741(2) 0.0229(13) Uani 1 1 d . . .
H2_2 H 0.2823 0.5999 0.0552 0.027 Uiso 1 1 calc R . .
C3_2 C 0.2939(3) 0.8457(7) 0.0957(3) 0.0280(13) Uani 1 1 d . . .
H3_2 H 0.2559 0.9475 0.0903 0.034 Uiso 1 1 calc R . .
C4_2 C 0.3153(3) 0.8247(7) 0.1714(3) 0.0280(14) Uani 1 1 d . . .
C5_2 C 0.2796(4) 0.6617(8) 0.1980(3) 0.0364(15) Uani 1 1 d . . .
H5A_2 H 0.2558 0.6767 0.2452 0.044 Uiso 1 1 calc R . .
H5B_2 H 0.3247 0.5727 0.2000 0.044 Uiso 1 1 calc R . .
C7_2 C 0.1950(4) 0.4205(7) 0.1435(3) 0.0312(14) Uani 1 1 d . . .
O7_2 O 0.2055(3) 0.3313(5) 0.0941(2) 0.0428(11) Uani 1 1 d . . .
O8_2 O 0.1742(3) 0.3671(5) 0.2070(2) 0.0445(11) Uani 1 1 d . . .
C8_2 C 0.1585(4) 0.1867(7) 0.2148(3) 0.0532(19) Uani 1 1 d . . .
H8A_2 H 0.0982 0.1682 0.2270 0.080 Uiso 1 1 calc R . .
H8B_2 H 0.1961 0.1411 0.2518 0.080 Uiso 1 1 calc R . .
H8C_2 H 0.1706 0.1287 0.1707 0.080 Uiso 1 1 calc R . .
C9_2 C 0.1241(4) 0.6990(8) 0.1664(3) 0.0305(14) Uani 1 1 d . . .
O9_2 O 0.1200(2) 0.8286(5) 0.1973(2) 0.0433(11) Uani 1 1 d . . .
O10_2 O 0.0557(2) 0.6106(4) 0.14365(18) 0.0315(10) Uani 1 1 d . . .
C10_2 C -0.0277(4) 0.6856(8) 0.1570(3) 0.0476(17) Uani 1 1 d . . .
H10A_2 H -0.0356 0.6961 0.2074 0.071 Uiso 1 1 calc R . .
H10B_2 H -0.0731 0.6130 0.1371 0.071 Uiso 1 1 calc R . .
H10C_2 H -0.0307 0.7984 0.1354 0.071 Uiso 1 1 calc R . .
C11_2 C 0.1720(3) 0.7156(7) 0.0174(3) 0.0229(13) Uani 1 1 d . . .
C12_2 C 0.1098(3) 0.8426(7) 0.0224(3) 0.0298(14) Uani 1 1 d . . .
H12_2 H 0.1111 0.9178 0.0611 0.036 Uiso 1 1 calc R . .
C13_2 C 0.0466(3) 0.8604(8) -0.0281(3) 0.0370(16) Uani 1 1 d . . .
H13_2 H 0.0041 0.9462 -0.0231 0.044 Uiso 1 1 calc R . .
C14_2 C 0.0439(4) 0.7559(9) -0.0859(3) 0.0476(18) Uani 1 1 d . . .
H14_2 H 0.0000 0.7691 -0.1205 0.057 Uiso 1 1 calc R . .
C15_2 C 0.1061(4) 0.6319(8) -0.0927(3) 0.0437(17) Uani 1 1 d . . .
H15_2 H 0.1058 0.5601 -0.1326 0.052 Uiso 1 1 calc R . .
C16_2 C 0.1695(4) 0.6120(7) -0.0411(3) 0.0321(15) Uani 1 1 d . . .
H16_2 H 0.2118 0.5258 -0.0460 0.038 Uiso 1 1 calc R . .
C17_2 C 0.3642(4) 0.9419(8) 0.2027(3) 0.0396(16) Uani 1 1 d . . .
H17_2 H 0.3800 0.9323 0.2506 0.048 Uiso 1 1 calc R . .
C18_2 C 0.3935(3) 1.0897(7) 0.1596(3) 0.0386(16) Uani 1 1 d . . .
H18A_2 H 0.4398 1.1510 0.1851 0.046 Uiso 1 1 calc R . .
H18B_2 H 0.3447 1.1693 0.1526 0.046 Uiso 1 1 calc R . .
C19_2 C 0.4272(3) 1.0330(7) 0.0875(3) 0.0291(14) Uani 1 1 d . . .
H19_2 H 0.4249 1.1307 0.0542 0.035 Uiso 1 1 calc R . .
C20_2 C 0.3777(3) 0.8796(7) 0.0560(3) 0.0286(14) Uani 1 1 d . . .
H20_2 H 0.3642 0.9011 0.0056 0.034 Uiso 1 1 calc R . .
O21_2 O 0.4299(2) 0.5837(5) 0.0503(2) 0.0389(10) Uani 1 1 d . . .
C21_2 C 0.4422(4) 0.7344(8) 0.0630(3) 0.0294(14) Uani 1 1 d . . .
N22_2 N 0.5219(3) 0.7996(6) 0.0841(2) 0.0269(11) Uani 1 1 d . . .
O23_2 O 0.5802(2) 1.0576(5) 0.11552(19) 0.0373(10) Uani 1 1 d . . .
C23_2 C 0.5183(4) 0.9754(7) 0.0970(3) 0.0286(14) Uani 1 1 d . . .
C31_2 C 0.5987(3) 0.6986(7) 0.0926(3) 0.0260(14) Uani 1 1 d . . .
C32_2 C 0.5977(4) 0.5572(7) 0.1363(3) 0.0372(16) Uani 1 1 d . . .
H32_2 H 0.5469 0.5266 0.1603 0.045 Uiso 1 1 calc R . .
C33_2 C 0.6721(4) 0.4624(8) 0.1438(3) 0.0365(15) Uani 1 1 d . . .
H33_2 H 0.6723 0.3656 0.1735 0.044 Uiso 1 1 calc R . .
C34_2 C 0.7460(4) 0.5060(7) 0.1091(3) 0.0349(15) Uani 1 1 d . . .
H34_2 H 0.7966 0.4392 0.1144 0.042 Uiso 1 1 calc R . .
C35_2 C 0.7459(3) 0.6482(7) 0.0663(3) 0.0321(14) Uani 1 1 d . . .
H35_2 H 0.7970 0.6797 0.0428 0.039 Uiso 1 1 calc R . .
C36_2 C 0.6714(3) 0.7452(7) 0.0575(3) 0.0305(14) Uani 1 1 d . . .
H36_2 H 0.6709 0.8416 0.0277 0.037 Uiso 1 1 calc R . .

loop_
_atom_site_aniso_label
_atom_site_aniso_U_11
_atom_site_aniso_U_22
_atom_site_aniso_U_33
_atom_site_aniso_U_23
_atom_site_aniso_U_13
_atom_site_aniso_U_12
C1_1 0.036(4) 0.030(4) 0.020(3) -0.001(3) 0.003(3) -0.013(3)
C2_1 0.025(3) 0.024(3) 0.035(3) 0.010(3) 0.008(3) 0.001(3)
C3_1 0.026(3) 0.025(3) 0.026(3) -0.001(3) 0.006(2) -0.008(3)
C4_1 0.032(4) 0.036(4) 0.013(3) 0.005(3) 0.001(2) -0.009(3)
C5_1 0.047(4) 0.033(4) 0.023(3) -0.004(3) -0.002(3) -0.004(3)
C7_1 0.022(3) 0.032(4) 0.037(4) 0.006(3) 0.001(3) -0.004(3)
O7_1 0.072(3) 0.026(3) 0.043(3) -0.002(2) 0.019(2) -0.006(2)
O8_1 0.048(3) 0.016(2) 0.044(3) -0.004(2) 0.011(2) 0.0014(19)
C8_1 0.047(4) 0.025(4) 0.053(4) -0.008(3) 0.004(3) -0.001(3)
C9_1 0.040(4) 0.030(4) 0.023(3) -0.015(3) 0.012(3) -0.001(3)
O9_1 0.045(3) 0.027(3) 0.046(3) 0.010(2) 0.012(2) 0.003(2)
O10_1 0.030(2) 0.035(3) 0.038(2) 0.007(2) 0.0025(19) -0.0009(19)
C10_1 0.031(4) 0.056(5) 0.059(4) -0.005(4) 0.014(3) -0.020(3)
C11_1 0.027(3) 0.032(4) 0.016(3) -0.001(3) 0.002(2) 0.008(3)
C12_1 0.027(3) 0.044(4) 0.024(3) -0.008(3) 0.004(3) -0.002(3)
C13_1 0.045(4) 0.055(5) 0.037(4) -0.006(4) -0.001(3) 0.000(3)
C14_1 0.043(4) 0.057(5) 0.052(5) -0.016(4) -0.020(3) 0.022(4)
C15_1 0.076(5) 0.053(5) 0.042(4) 0.009(4) -0.025(4) 0.026(4)
C16_1 0.040(4) 0.035(4) 0.045(4) -0.004(3) -0.004(3) 0.006(3)
C17_1 0.041(4) 0.035(4) 0.025(3) 0.004(3) -0.005(3) -0.004(3)
C18_1 0.031(4) 0.038(4) 0.044(4) 0.005(3) 0.000(3) -0.001(3)
C19_1 0.030(4) 0.032(4) 0.031(3) -0.001(3) 0.000(3) -0.001(3)
C20_1 0.027(3) 0.038(4) 0.032(3) 0.001(3) -0.004(3) 0.003(3)
O21_1 0.029(3) 0.052(3) 0.061(3) 0.022(3) -0.002(2) 0.001(2)
C21_1 0.034(4) 0.043(4) 0.037(4) 0.004(3) 0.003(3) 0.011(3)
N22_1 0.027(3) 0.026(3) 0.036(3) 0.004(2) -0.003(2) 0.004(2)
O23_1 0.033(3) 0.032(2) 0.051(3) 0.002(2) -0.010(2) 0.004(2)
C23_1 0.034(4) 0.031(4) 0.028(3) -0.008(3) 0.000(3) 0.007(3)
C31_1 0.026(3) 0.033(4) 0.032(3) 0.006(3) -0.003(3) 0.010(3)
C32_1 0.036(4) 0.035(4) 0.033(3) 0.008(3) 0.011(3) 0.000(3)
C33_1 0.054(5) 0.033(4) 0.033(4) 0.000(3) -0.002(3) 0.001(4)
C34_1 0.048(5) 0.045(5) 0.040(4) 0.008(4) -0.007(3) -0.005(3)
C35_1 0.030(4) 0.056(5) 0.060(5) 0.011(4) 0.010(3) 0.002(3)
C36_1 0.028(4) 0.040(4) 0.054(4) -0.003(3) 0.001(3) 0.000(3)
C1_2 0.029(3) 0.031(4) 0.020(3) 0.000(3) 0.002(2) 0.002(3)
C2_2 0.022(3) 0.023(3) 0.024(3) -0.005(3) 0.002(2) 0.006(2)
C3_2 0.024(3) 0.022(3) 0.037(4) -0.002(3) -0.002(2) 0.004(3)
C4_2 0.027(3) 0.031(4) 0.026(3) 0.005(3) -0.002(3) -0.001(3)
C5_2 0.041(4) 0.043(4) 0.026(3) 0.003(3) -0.003(3) -0.005(3)
C7_2 0.035(4) 0.020(4) 0.038(4) -0.001(3) 0.001(3) 0.002(3)
O7_2 0.059(3) 0.028(3) 0.041(3) -0.006(2) 0.005(2) 0.002(2)
O8_2 0.072(3) 0.027(3) 0.036(3) 0.003(2) 0.017(2) 0.003(2)
C8_2 0.070(5) 0.027(4) 0.062(5) 0.016(4) 0.009(4) -0.003(3)
C9_2 0.046(4) 0.025(4) 0.022(3) 0.008(3) 0.009(3) -0.006(3)
O9_2 0.047(3) 0.027(3) 0.056(3) -0.022(2) 0.023(2) -0.009(2)
O10_2 0.029(2) 0.023(2) 0.042(2) -0.0072(19) 0.0053(18) 0.0018(18)
C10_2 0.035(4) 0.047(4) 0.060(4) -0.007(4) 0.017(3) 0.002(3)
C11_2 0.016(3) 0.027(3) 0.026(3) 0.007(3) 0.002(2) -0.006(2)
C12_2 0.029(3) 0.037(4) 0.022(3) 0.005(3) -0.001(3) 0.004(3)
C13_2 0.026(3) 0.052(5) 0.032(4) 0.011(3) -0.002(3) 0.004(3)
C14_2 0.038(4) 0.054(5) 0.050(5) 0.020(4) -0.018(3) -0.013(4)
C15_2 0.063(5) 0.036(4) 0.031(4) 0.001(3) -0.020(3) -0.020(3)
C16_2 0.042(4) 0.027(4) 0.027(3) 0.001(3) 0.000(3) -0.003(3)
C17_2 0.033(4) 0.046(4) 0.040(4) -0.003(3) -0.001(3) -0.002(3)
C18_2 0.028(4) 0.039(4) 0.049(4) -0.010(3) -0.009(3) -0.004(3)
C19_2 0.031(4) 0.021(3) 0.034(3) 0.011(3) -0.005(3) -0.001(3)
C20_2 0.027(3) 0.030(4) 0.028(3) 0.003(3) -0.003(3) -0.002(3)
O21_2 0.019(2) 0.038(3) 0.059(3) -0.012(2) -0.0009(18) 0.0003(19)
C21_2 0.036(4) 0.033(4) 0.019(3) 0.000(3) -0.003(3) 0.002(3)
N22_2 0.021(3) 0.028(3) 0.032(3) 0.002(2) -0.004(2) -0.006(2)
O23_2 0.030(2) 0.035(3) 0.047(2) -0.002(2) -0.0052(19) -0.010(2)
C23_2 0.033(4) 0.029(4) 0.024(3) -0.002(3) -0.001(3) -0.009(3)
C31_2 0.020(3) 0.032(4) 0.026(3) 0.002(3) -0.005(2) -0.001(3)
C32_2 0.032(4) 0.041(4) 0.038(4) 0.004(3) 0.007(3) -0.011(3)
C33_2 0.039(4) 0.034(4) 0.037(4) 0.011(3) -0.002(3) 0.002(3)
C34_2 0.029(4) 0.036(4) 0.039(4) -0.008(3) -0.011(3) 0.004(3)
C35_2 0.022(3) 0.033(4) 0.041(4) -0.004(3) -0.005(3) 0.003(3)
C36_2 0.031(4) 0.025(3) 0.035(4) 0.006(3) 0.000(3) -0.013(3)

loop_
_atom_type_symbol
_atom_type_description
_atom_type_scat_dispersion_real
_atom_type_scat_dispersion_imag
_atom_type_scat_source
C C 0.0033 0.0016 'International Tables Vol C Tables 4.2.6.8 and 6.1.1.4'
H H 0.0000 0.0000 'International Tables Vol C Tables 4.2.6.8 and 6.1.1.4'
N N 0.0061 0.0033 'International Tables Vol C Tables 4.2.6.8 and 6.1.1.4'
O O 0.0106 0.0060 'International Tables Vol C Tables 4.2.6.8 and 6.1.1.4'

loop_
_geom_angle_atom_site_label_1
_geom_angle_atom_site_label_2
_geom_angle_atom_site_label_3
_geom_angle
_geom_angle_site_symmetry_1
_geom_angle_site_symmetry_3
_geom_angle_publ_flag
C9_1 C1_1 C7_1 108.1(5) . . ?
C9_1 C1_1 C5_1 111.8(5) . . ?
C7_1 C1_1 C5_1 110.7(5) . . ?
C9_1 C1_1 C2_1 110.4(4) . . ?
C7_1 C1_1 C2_1 111.9(5) . . ?
C5_1 C1_1 C2_1 104.1(4) . . ?
C11_1 C2_1 C3_1 114.8(4) . . ?
C11_1 C2_1 C1_1 117.3(4) . . ?
C3_1 C2_1 C1_1 104.2(4) . . ?
C4_1 C3_1 C2_1 105.9(4) . . ?
C4_1 C3_1 C20_1 109.3(4) . . ?
C2_1 C3_1 C20_1 118.5(4) . . ?
C17_1 C4_1 C5_1 131.1(5) . . ?
C17_1 C4_1 C3_1 119.4(5) . . ?
C5_1 C4_1 C3_1 109.5(5) . . ?
C4_1 C5_1 C1_1 105.0(4) . . ?
O7_1 C7_1 O8_1 124.7(6) . . ?
O7_1 C7_1 C1_1 126.1(6) . . ?
O8_1 C7_1 C1_1 109.0(5) . . ?
C7_1 O8_1 C8_1 116.0(4) . . ?
O9_1 C9_1 O10_1 124.3(5) . . ?
O9_1 C9_1 C1_1 123.7(6) . . ?
O10_1 C9_1 C1_1 111.9(5) . . ?
C9_1 O10_1 C10_1 116.9(5) . . ?
C16_1 C11_1 C12_1 118.2(5) . . ?
C16_1 C11_1 C2_1 120.2(5) . . ?
C12_1 C11_1 C2_1 121.5(5) . . ?
C13_1 C12_1 C11_1 121.1(6) . . ?
C12_1 C13_1 C14_1 119.4(6) . . ?
C15_1 C14_1 C13_1 120.2(6) . . ?
C14_1 C15_1 C16_1 119.5(6) . . ?
C11_1 C16_1 C15_1 121.5(6) . . ?
C4_1 C17_1 C18_1 117.5(5) . . ?
C17_1 C18_1 C19_1 111.3(5) . . ?
C23_1 C19_1 C20_1 105.2(5) . . ?
C23_1 C19_1 C18_1 108.4(4) . . ?
C20_1 C19_1 C18_1 114.1(4) . . ?
C21_1 C20_1 C19_1 104.3(4) . . ?
C21_1 C20_1 C3_1 114.1(5) . . ?
C19_1 C20_1 C3_1 112.1(4) . . ?
O21_1 C21_1 N22_1 122.2(6) . . ?
O21_1 C21_1 C20_1 128.2(5) . . ?
N22_1 C21_1 C20_1 109.6(5) . . ?
C23_1 N22_1 C21_1 112.5(5) . . ?
C23_1 N22_1 C31_1 122.2(5) . . ?
C21_1 N22_1 C31_1 125.3(5) . . ?
O23_1 C23_1 N22_1 125.3(5) . . ?
O23_1 C23_1 C19_1 126.3(5) . . ?
N22_1 C23_1 C19_1 108.3(5) . . ?
C32_1 C31_1 C36_1 122.0(6) . . ?
C32_1 C31_1 N22_1 120.0(5) . . ?
C36_1 C31_1 N22_1 118.0(5) . . ?
C31_1 C32_1 C33_1 118.7(5) . . ?
C34_1 C33_1 C32_1 120.6(6) . . ?
C33_1 C34_1 C35_1 119.6(6) . . ?
C34_1 C35_1 C36_1 120.9(6) . . ?
C31_1 C36_1 C35_1 118.3(6) . . ?
C9_2 C1_2 C7_2 109.5(5) . . ?
C9_2 C1_2 C5_2 108.8(5) . . ?
C7_2 C1_2 C5_2 110.2(5) . . ?
C9_2 C1_2 C2_2 111.6(4) . . ?
C7_2 C1_2 C2_2 112.6(5) . . ?
C5_2 C1_2 C2_2 103.9(4) . . ?
C11_2 C2_2 C1_2 116.0(4) . . ?
C11_2 C2_2 C3_2 114.8(4) . . ?
C1_2 C2_2 C3_2 103.9(4) . . ?
C4_2 C3_2 C20_2 108.8(4) . . ?
C4_2 C3_2 C2_2 106.1(4) . . ?
C20_2 C3_2 C2_2 117.1(4) . . ?
C17_2 C4_2 C5_2 130.9(5) . . ?
C17_2 C4_2 C3_2 118.6(5) . . ?
C5_2 C4_2 C3_2 110.4(5) . . ?
C4_2 C5_2 C1_2 104.7(4) . . ?
O7_2 C7_2 O8_2 125.3(5) . . ?
O7_2 C7_2 C1_2 125.3(6) . . ?
O8_2 C7_2 C1_2 109.3(5) . . ?
C7_2 O8_2 C8_2 116.5(5) . . ?
O9_2 C9_2 O10_2 124.4(5) . . ?
O9_2 C9_2 C1_2 124.7(6) . . ?
O10_2 C9_2 C1_2 110.9(5) . . ?
C9_2 O10_2 C10_2 116.0(4) . . ?
C16_2 C11_2 C12_2 117.8(5) . . ?
C16_2 C11_2 C2_2 119.4(5) . . ?
C12_2 C11_2 C2_2 122.8(5) . . ?
C13_2 C12_2 C11_2 120.9(5) . . ?
C12_2 C13_2 C14_2 121.1(6) . . ?
C13_2 C14_2 C15_2 119.0(5) . . ?
C14_2 C15_2 C16_2 119.9(6) . . ?
C11_2 C16_2 C15_2 121.3(5) . . ?
C4_2 C17_2 C18_2 117.6(5) . . ?
C17_2 C18_2 C19_2 112.1(5) . . ?
C23_2 C19_2 C20_2 106.0(4) . . ?
C23_2 C19_2 C18_2 108.1(4) . . ?
C20_2 C19_2 C18_2 113.5(4) . . ?
C21_2 C20_2 C3_2 112.7(4) . . ?
C21_2 C20_2 C19_2 103.2(4) . . ?
C3_2 C20_2 C19_2 111.1(4) . . ?
O21_2 C21_2 N22_2 123.4(5) . . ?
O21_2 C21_2 C20_2 127.4(5) . . ?
N22_2 C21_2 C20_2 109.2(5) . . ?
C21_2 N22_2 C23_2 112.1(5) . . ?
C21_2 N22_2 C31_2 124.0(5) . . ?
C23_2 N22_2 C31_2 123.9(4) . . ?
O23_2 C23_2 N22_2 123.0(5) . . ?
O23_2 C23_2 C19_2 128.4(5) . . ?
N22_2 C23_2 C19_2 108.5(5) . . ?
C36_2 C31_2 C32_2 121.7(5) . . ?
C36_2 C31_2 N22_2 118.8(5) . . ?
C32_2 C31_2 N22_2 119.5(5) . . ?
C33_2 C32_2 C31_2 118.5(5) . . ?
C34_2 C33_2 C32_2 121.0(5) . . ?
C33_2 C34_2 C35_2 119.5(5) . . ?
C34_2 C35_2 C36_2 120.5(5) . . ?
C31_2 C36_2 C35_2 118.7(5) . . ?

loop_
_geom_bond_atom_site_label_1
_geom_bond_atom_site_label_2
_geom_bond_distance
_geom_bond_site_symmetry_2
_geom_bond_publ_flag
C1_1 C9_1 1.530(7) . ?
C1_1 C7_1 1.531(8) . ?
C1_1 C5_1 1.534(7) . ?
C1_1 C2_1 1.566(7) . ?
C2_1 C11_1 1.521(7) . ?
C2_1 C3_1 1.540(7) . ?
C3_1 C4_1 1.518(7) . ?
C3_1 C20_1 1.550(7) . ?
C4_1 C17_1 1.307(7) . ?
C4_1 C5_1 1.507(7) . ?
C7_1 O7_1 1.198(6) . ?
C7_1 O8_1 1.335(6) . ?
O8_1 C8_1 1.456(6) . ?
C9_1 O9_1 1.207(6) . ?
C9_1 O10_1 1.330(6) . ?
O10_1 C10_1 1.448(6) . ?
C11_1 C16_1 1.372(7) . ?
C11_1 C12_1 1.394(7) . ?
C12_1 C13_1 1.384(7) . ?
C13_1 C14_1 1.387(8) . ?
C14_1 C15_1 1.374(9) . ?
C15_1 C16_1 1.393(8) . ?
C17_1 C18_1 1.512(7) . ?
C18_1 C19_1 1.543(7) . ?
C19_1 C23_1 1.518(7) . ?
C19_1 C20_1 1.537(7) . ?
C20_1 C21_1 1.503(8) . ?
O21_1 C21_1 1.203(7) . ?
C21_1 N22_1 1.388(7) . ?
N22_1 C23_1 1.388(7) . ?
N22_1 C31_1 1.446(7) . ?
O23_1 C23_1 1.201(6) . ?
C31_1 C32_1 1.364(8) . ?
C31_1 C36_1 1.374(7) . ?
C32_1 C33_1 1.403(8) . ?
C33_1 C34_1 1.359(8) . ?
C34_1 C35_1 1.383(8) . ?
C35_1 C36_1 1.388(8) . ?
C1_2 C9_2 1.523(7) . ?
C1_2 C7_2 1.532(8) . ?
C1_2 C5_2 1.548(7) . ?
C1_2 C2_2 1.563(7) . ?
C2_2 C11_2 1.531(7) . ?
C2_2 C3_2 1.564(7) . ?
C3_2 C4_2 1.494(7) . ?
C3_2 C20_2 1.539(7) . ?
C4_2 C17_2 1.332(7) . ?
C4_2 C5_2 1.491(7) . ?
C7_2 O7_2 1.192(6) . ?
C7_2 O8_2 1.331(6) . ?
O8_2 C8_2 1.448(7) . ?
C9_2 O9_2 1.181(6) . ?
C9_2 O10_2 1.338(6) . ?
O10_2 C10_2 1.448(6) . ?
C11_2 C16_2 1.386(7) . ?
C11_2 C12_2 1.393(7) . ?
C12_2 C13_2 1.375(7) . ?
C13_2 C14_2 1.380(8) . ?
C14_2 C15_2 1.380(8) . ?
C15_2 C16_2 1.395(7) . ?
C17_2 C18_2 1.501(7) . ?
C18_2 C19_2 1.551(7) . ?
C19_2 C23_2 1.493(7) . ?
C19_2 C20_2 1.549(7) . ?
C20_2 C21_2 1.525(7) . ?
O21_2 C21_2 1.225(6) . ?
C21_2 N22_2 1.393(7) . ?
N22_2 C23_2 1.407(7) . ?
N22_2 C31_2 1.441(6) . ?
O23_2 C23_2 1.208(6) . ?
C31_2 C36_2 1.372(7) . ?
C31_2 C32_2 1.392(7) . ?
C32_2 C33_2 1.381(7) . ?
C33_2 C34_2 1.379(7) . ?
C34_2 C35_2 1.387(7) . ?
C35_2 C36_2 1.394(7) . ?
